data_4002535
loop_
_publ_author_name
'Vaqueiro, P.'
'Kosidowski, M.L.'
'Powell, A.V.'

_publ_section_title
;
 Structural distortions of the metal dichalcogenide units in A Mo2 S4 (A =
 V, Cr, Fe, Co) and magnetic and electrical properties
;
_journal_name_full 'Chemistry of Materials (1,1989-)'
_journal_page_first 1201
_journal_page_last 1209
_journal_volume 14
_journal_year 2002
_chemical_formula_sum 'Fe Mo2 S4'
_chemical_name_systematic 'Fe (Mo S2)2'
_space_group_IT_number 9
_symmetry_space_group_name_Hall 'C -2yc'
_symmetry_space_group_name_H-M 'C 1 c 1'
_cell_angle_alpha 90
_cell_angle_beta 114.455
_cell_angle_gamma 90
_cell_formula_units_Z 8
_cell_length_a 11.8148
_cell_length_b 6.5499
_cell_length_c 13.014
_cell_volume 916.748
_citation_journal_id_ASTM CMATEX
_cod_data_source_file Vaqueiro_CMATEX_2002_221.cif
_cod_data_source_block Fe1Mo2S4
_cod_original_cell_volume 916.7482
_cod_original_formula_sum 'Fe1 Mo2 S4'
_cod_database_code 4002535

loop_
_symmetry_equiv_pos_as_xyz
x,y,z
x,-y,z+1/2
x+1/2,y+1/2,z
x+1/2,-y+1/2,z+1/2

loop_
_atom_site_label
_atom_site_type_symbol
_atom_site_fract_x
_atom_site_fract_y
_atom_site_fract_z
_atom_site_occupancy
_atom_site_U_iso_or_equiv
Mo2 Mo+3 0.43 0.892 0.196 1 0.0
S6 S-2 0.564 0.37 0.088 1 0.0
Fe1 Fe+2 0.5872 0.13 -0.048 1 0.0
Fe2 Fe+2 0.5664 0.3844 0.4495 1 0.0
Mo3 Mo+3 0.4251 0.348 0.1919 1 0.0
S4 S-2 0.577 0.879 0.095 1 0.0
Mo1 Mo+3 0.731 0.601 0.205 1 0.0
S3 S-2 0.584 0.62 0.306 1 0.0
S1 S-2 0.294 0.12 0.054 1 0.0
Mo4 Mo+3 0.741 0.144 0.2079 1 0.0
S8 S-2 0.345 0.37 0.336 1 0.0
S2 S-2 0.362 0.882 0.346 1 0.0
S5 S-2 0.596 0.125 0.312 1 0.0
S7 S-2 0.312 0.629 0.064 1 0.0
